data_7037558
loop_
_publ_author_name
'Huang, Xing-Cai'
'Zhang, Ming'
'Wu, Dayu'
'Shao, Dong'
'Zhao, Xin-Hua'
'Huang, Wei'
'Wang, Xin-Yi'

_publ_section_title
;
 Single molecule magnet behavior observed in a 1-D dysprosium chain with
 quasi-D5h symmetry.
;
_journal_issue 48
_journal_name_full 'Dalton transactions (Cambridge, England : 2003)'
_journal_page_first 20834
_journal_page_last 20838
_journal_paper_doi 10.1039/c5dt04147c
_journal_volume 44
_journal_year 2015
_chemical_formula_sum 'C32 H33 Cl N3 Na O8 P Tb'
_chemical_formula_weight 835.94
_chemical_name_systematic
; 
 ? 
;
_space_group_IT_number 61
_symmetry_cell_setting orthorhombic
_symmetry_space_group_name_Hall '-P 2ac 2ab'
_symmetry_space_group_name_H-M 'P b c a'
_atom_sites_solution_hydrogens geom
_atom_sites_solution_primary direct
_atom_sites_solution_secondary difmap
_audit_creation_method SHELXL-97
_audit_update_record
;
2015-10-20 deposited with the CCDC.
2015-11-11 downloaded from the CCDC.
;
_cell_angle_alpha 90.00
_cell_angle_beta 90.00
_cell_angle_gamma 90.00
_cell_formula_units_Z 8
_cell_length_a 22.2076(17)
_cell_length_b 8.4021(7)
_cell_length_c 36.877(3)
_cell_measurement_reflns_used 6972
_cell_measurement_temperature 293(2)
_cell_measurement_theta_max 25.97
_cell_measurement_theta_min 2.65
_cell_volume 6880.9(10)
_computing_cell_refinement 'Bruker SAINT'
_computing_data_collection 'Bruker Apex II'
_computing_data_reduction 'Bruker SAINT'
_computing_molecular_graphics Diamond
_computing_publication_material 'SHELXL-97 (Sheldrick, 2008)'
_computing_structure_refinement 'SHELXL-97 (Sheldrick, 2008)'
_computing_structure_solution 'SHELXS-97 (Sheldrick, 2008)'
_diffrn_ambient_temperature 293(2)
_diffrn_measured_fraction_theta_full 0.998
_diffrn_measured_fraction_theta_max 0.998
_diffrn_measurement_device_type 'Bruker Apex II'
_diffrn_measurement_method 'phi and omega scans'
_diffrn_radiation_monochromator graphite
_diffrn_radiation_source 'fine-focus sealed tube'
_diffrn_radiation_type MoK\a
_diffrn_radiation_wavelength 0.71073
_diffrn_reflns_av_R_equivalents 0.0575
_diffrn_reflns_av_sigmaI/netI 0.0445
_diffrn_reflns_limit_h_max 28
_diffrn_reflns_limit_h_min -27
_diffrn_reflns_limit_k_max 8
_diffrn_reflns_limit_k_min -10
_diffrn_reflns_limit_l_max 43
_diffrn_reflns_limit_l_min -47
_diffrn_reflns_number 41969
_diffrn_reflns_theta_full 27.45
_diffrn_reflns_theta_max 27.45
_diffrn_reflns_theta_min 2.14
_exptl_absorpt_coefficient_mu 2.245
_exptl_absorpt_correction_T_max 0.5071
_exptl_absorpt_correction_T_min 0.3769
_exptl_absorpt_correction_type multi-scan
_exptl_absorpt_process_details 'SADABS: Bruker, 2000'
_exptl_crystal_colour yellow
_exptl_crystal_density_diffrn 1.614
_exptl_crystal_density_method 'not measured'
_exptl_crystal_description block
_exptl_crystal_F_000 3344
_exptl_crystal_size_max 0.54
_exptl_crystal_size_mid 0.46
_exptl_crystal_size_min 0.35
_refine_diff_density_max 1.045
_refine_diff_density_min -1.489
_refine_diff_density_rms 0.088
_refine_ls_extinction_method none
_refine_ls_goodness_of_fit_ref 1.077
_refine_ls_hydrogen_treatment constr
_refine_ls_matrix_type full
_refine_ls_number_parameters 426
_refine_ls_number_reflns 7836
_refine_ls_number_restraints 0
_refine_ls_restrained_S_all 1.077
_refine_ls_R_factor_all 0.0651
_refine_ls_R_factor_gt 0.0425
_refine_ls_shift/su_max 0.001
_refine_ls_shift/su_mean 0.000
_refine_ls_structure_factor_coef Fsqd
_refine_ls_weighting_details 'calc w=1/[\s^2^(Fo^2^)+(0.0257P)^2^+8.8185P] where P=(Fo^2^+2Fc^2^)/3'
_refine_ls_weighting_scheme calc
_refine_ls_wR_factor_gt 0.0777
_refine_ls_wR_factor_ref 0.0842
_reflns_number_gt 5936
_reflns_number_total 7836
_reflns_threshold_expression >2sigma(I)
_cod_data_source_file c5dt04147c2.cif
_cod_data_source_block 4-TbvaldienPONa
_cod_depositor_comments
;
The following automatic conversions were performed:

'_symmetry_cell_setting' value 'Orthorhombic' changed to
'orthorhombic' according to
/usr/data/users/saulius/crontab/automatic-downloads/current/RSC/lib/dictionaries/cif_core.dic
dictionary named 'cif_core.dic' version 2.4.2 from 2011-04-26.

'_exptl_absorpt_correction_type' value 'Multi-Scan' changed to
'multi-scan' according to
/usr/data/users/saulius/crontab/automatic-downloads/current/RSC/lib/dictionaries/cif_core.dic
dictionary named 'cif_core.dic' version 2.4.2 from 2011-04-26.

Automatic conversion script
Id: cif_fix_values 4268 2015-11-12 08:31:59Z antanas 
;
_cod_original_sg_symbol_H-M 'Pbca '
_cod_database_code 7037558

loop_
_symmetry_equiv_pos_as_xyz
'x, y, z'
'-x+1/2, -y, z+1/2'
'x+1/2, -y+1/2, -z'
'-x, y+1/2, -z+1/2'
'-x, -y, -z'
'x-1/2, y, -z-1/2'
'-x-1/2, y-1/2, z'
'x, -y-1/2, z-1/2'

loop_
_atom_site_label
_atom_site_type_symbol
_atom_site_fract_x
_atom_site_fract_y
_atom_site_fract_z
_atom_site_U_iso_or_equiv
_atom_site_adp_type
_atom_site_occupancy
_atom_site_symmetry_multiplicity
_atom_site_calc_flag
_atom_site_refinement_flags
Tb1 Tb 0.518004(9) -0.04421(2) 0.143214(5) 0.03081(7) Uani 1 1 d .
C2 C 0.6397(2) 0.2765(5) 0.21155(12) 0.0455(12) Uani 1 1 d .
C6 C 0.6793(2) 0.0732(5) 0.17180(13) 0.0446(11) Uani 1 1 d .
C4 C 0.7456(3) 0.2206(7) 0.21103(16) 0.0685(16) Uani 1 1 d .
H4 H 0.7840 0.2413 0.2199 0.082 Uiso 1 1 calc R
C3 C 0.6966(3) 0.3033(6) 0.22438(15) 0.0649(16) Uani 1 1 d .
H3 H 0.7024 0.3788 0.2425 0.078 Uiso 1 1 calc R
C19 C 0.5931(3) 0.4641(7) 0.25188(15) 0.0774(18) Uani 1 1 d .
H19A H 0.6106 0.4117 0.2725 0.116 Uiso 1 1 calc R
H19B H 0.5539 0.5036 0.2582 0.116 Uiso 1 1 calc R
H19C H 0.6184 0.5513 0.2447 0.116 Uiso 1 1 calc R
C5 C 0.7374(2) 0.1076(6) 0.18456(15) 0.0595(14) Uani 1 1 d .
H5 H 0.7704 0.0538 0.1751 0.071 Uiso 1 1 calc R
O2 O 0.58785(16) 0.3534(4) 0.22249(9) 0.0556(9) Uani 1 1 d .
O1 O 0.57373(13) 0.1283(3) 0.17424(8) 0.0414(7) Uani 1 1 d .
C1 C 0.6293(2) 0.1556(5) 0.18477(11) 0.0383(10) Uani 1 1 d .
C7 C 0.6746(2) -0.0583(6) 0.14596(13) 0.0464(11) Uani 1 1 d .
H7 H 0.7108 -0.1008 0.1378 0.056 Uiso 1 1 calc R
N1 N 0.62678(17) -0.1217(4) 0.13322(10) 0.0417(9) Uani 1 1 d .
C21 C 0.6340(2) 0.1952(5) 0.05013(13) 0.0412(11) Uani 1 1 d .
C24 C 0.7006(3) -0.0389(7) 0.0182(2) 0.079(2) Uani 1 1 d .
H24 H 0.7231 -0.1194 0.0074 0.094 Uiso 1 1 calc R
C23 C 0.7207(3) 0.0279(8) 0.0490(2) 0.0750(18) Uani 1 1 d .
H23 H 0.7566 -0.0063 0.0593 0.090 Uiso 1 1 calc R
C25 C 0.6477(3) 0.0090(7) 0.00233(16) 0.0737(18) Uani 1 1 d .
H25 H 0.6347 -0.0386 -0.0191 0.088 Uiso 1 1 calc R
C26 C 0.6136(2) 0.1288(6) 0.01826(14) 0.0567(13) Uani 1 1 d .
H26 H 0.5779 0.1633 0.0077 0.068 Uiso 1 1 calc R
C22 C 0.6879(2) 0.1471(6) 0.06534(15) 0.0569(14) Uani 1 1 d .
H22 H 0.7019 0.1949 0.0865 0.068 Uiso 1 1 calc R
O6 O 0.52800(15) 0.4042(3) 0.11387(8) 0.0453(8) Uani 1 1 d .
P1 P 0.53720(5) 0.28796(13) 0.08479(3) 0.0335(2) Uani 1 1 d .
O5 O 0.52904(13) 0.1147(3) 0.09236(7) 0.0356(7) Uani 1 1 d .
O7 O 0.60249(13) 0.3165(3) 0.06769(9) 0.0425(7) Uani 1 1 d .
O8 O 0.49767(13) 0.3344(4) 0.04955(8) 0.0418(8) Uani 1 1 d .
C8 C 0.6344(2) -0.2584(6) 0.10888(14) 0.0538(13) Uani 1 1 d .
H8A H 0.6293 -0.3565 0.1224 0.065 Uiso 1 1 calc R
H8B H 0.6747 -0.2576 0.0987 0.065 Uiso 1 1 calc R
C9 C 0.5890(2) -0.2501(6) 0.07903(13) 0.0499(12) Uani 1 1 d .
H9A H 0.5949 -0.1534 0.0651 0.060 Uiso 1 1 calc R
H9B H 0.5940 -0.3403 0.0629 0.060 Uiso 1 1 calc R
C11 C 0.4202(2) -0.2480(6) 0.08850(15) 0.0581(14) Uani 1 1 d .
H11A H 0.3870 -0.2374 0.0716 0.070 Uiso 1 1 calc R
H11B H 0.4171 -0.3513 0.1001 0.070 Uiso 1 1 calc R
C10 C 0.4792(2) -0.2360(6) 0.06841(13) 0.0502(12) Uani 1 1 d .
H10A H 0.4819 -0.3196 0.0504 0.060 Uiso 1 1 calc R
H10B H 0.4818 -0.1341 0.0561 0.060 Uiso 1 1 calc R
N3 N 0.41672(17) -0.1211(4) 0.11612(10) 0.0435(9) Uani 1 1 d .
C12 C 0.3645(2) -0.0718(6) 0.12413(13) 0.0482(12) Uani 1 1 d .
H12 H 0.3327 -0.1202 0.1119 0.058 Uiso 1 1 calc R
N2 N 0.52838(17) -0.2516(4) 0.09456(10) 0.0390(9) Uani 1 1 d .
H2 H 0.5237 -0.3478 0.1055 0.047 Uiso 1 1 calc R
Na1 Na 0.51036(8) 0.3624(2) 0.17673(5) 0.0432(4) Uani 1 1 d .
O3 O 0.44896(13) 0.1288(3) 0.16376(8) 0.0389(7) Uani 1 1 d .
C18 C 0.3906(2) 0.1464(5) 0.16767(11) 0.0349(10) Uani 1 1 d .
C13 C 0.3479(2) 0.0519(5) 0.15020(12) 0.0410(10) Uani 1 1 d .
C17 C 0.3690(2) 0.2682(5) 0.19102(12) 0.0425(11) Uani 1 1 d .
C16 C 0.3082(2) 0.2899(6) 0.19623(15) 0.0579(14) Uani 1 1 d .
H16 H 0.2949 0.3699 0.2117 0.069 Uiso 1 1 calc R
C14 C 0.2857(2) 0.0791(6) 0.15570(15) 0.0573(14) Uani 1 1 d .
H14 H 0.2576 0.0173 0.1434 0.069 Uiso 1 1 calc R
C15 C 0.2665(2) 0.1940(7) 0.17871(16) 0.0661(16) Uani 1 1 d .
H15 H 0.2255 0.2086 0.1827 0.079 Uiso 1 1 calc R
O4 O 0.41345(15) 0.3574(4) 0.20671(9) 0.0522(9) Uani 1 1 d .
C27 C 0.4351(2) 0.3530(5) 0.05019(11) 0.0377(10) Uani 1 1 d .
C32 C 0.4110(2) 0.4288(5) 0.02030(12) 0.0484(12) Uani 1 1 d .
H32 H 0.4359 0.4620 0.0014 0.058 Uiso 1 1 calc R
C28 C 0.3992(2) 0.3034(6) 0.07833(13) 0.0493(12) Uani 1 1 d .
H28 H 0.4160 0.2519 0.0983 0.059 Uiso 1 1 calc R
C31 C 0.3502(2) 0.4545(7) 0.01872(15) 0.0666(16) Uani 1 1 d .
H31 H 0.3335 0.5041 -0.0014 0.080 Uiso 1 1 calc R
C29 C 0.3383(2) 0.3309(7) 0.07667(15) 0.0622(15) Uani 1 1 d .
H29 H 0.3134 0.2982 0.0956 0.075 Uiso 1 1 calc R
Cl1 Cl 0.50924(8) -0.29463(15) 0.18686(4) 0.0705(4) Uani 1 1 d .
C30 C 0.3140(3) 0.4071(7) 0.04691(17) 0.0724(18) Uani 1 1 d .
H30 H 0.2728 0.4265 0.0459 0.087 Uiso 1 1 calc R
C20 C 0.3968(3) 0.4701(7) 0.23408(16) 0.081(2) Uani 1 1 d .
H20A H 0.3729 0.5529 0.2234 0.121 Uiso 1 1 calc R
H20B H 0.4325 0.5155 0.2445 0.121 Uiso 1 1 calc R
H20C H 0.3739 0.4174 0.2526 0.121 Uiso 1 1 calc R

loop_
_atom_site_aniso_label
_atom_site_aniso_U_11
_atom_site_aniso_U_22
_atom_site_aniso_U_33
_atom_site_aniso_U_23
_atom_site_aniso_U_13
_atom_site_aniso_U_12
Tb1 0.04432(12) 0.02089(10) 0.02722(10) -0.00218(8) -0.00133(9) -0.00037(9)
C2 0.067(3) 0.033(2) 0.036(3) 0.004(2) -0.011(2) -0.010(2)
C6 0.050(3) 0.039(3) 0.045(3) 0.006(2) -0.008(2) -0.004(2)
C4 0.060(3) 0.065(4) 0.080(4) 0.006(3) -0.026(3) -0.018(3)
C3 0.096(4) 0.044(3) 0.055(3) 0.000(3) -0.033(3) -0.017(3)
C19 0.118(5) 0.066(4) 0.048(3) -0.033(3) -0.007(3) -0.014(4)
C5 0.054(3) 0.053(3) 0.071(4) 0.008(3) -0.013(3) -0.003(3)
O2 0.081(2) 0.046(2) 0.0400(19) -0.0189(16) -0.0111(17) -0.0051(19)
O1 0.0502(19) 0.0348(17) 0.0392(18) -0.0090(14) -0.0060(14) -0.0004(15)
C1 0.052(3) 0.030(2) 0.032(2) 0.0078(18) -0.011(2) -0.008(2)
C7 0.042(2) 0.047(3) 0.051(3) 0.007(2) 0.001(2) 0.007(2)
N1 0.053(2) 0.034(2) 0.039(2) -0.0041(16) -0.0051(17) 0.0051(18)
C21 0.047(3) 0.029(2) 0.048(3) 0.007(2) 0.012(2) -0.003(2)
C24 0.074(4) 0.053(4) 0.109(6) 0.002(4) 0.045(4) -0.001(4)
C23 0.051(3) 0.069(4) 0.105(5) 0.002(4) 0.011(3) 0.000(3)
C25 0.098(5) 0.065(4) 0.058(4) -0.016(3) 0.028(3) -0.020(4)
C26 0.070(4) 0.052(3) 0.048(3) 0.003(3) 0.005(3) -0.001(3)
C22 0.042(3) 0.057(3) 0.072(4) 0.003(3) 0.008(3) -0.008(3)
O6 0.071(2) 0.0263(15) 0.0384(18) -0.0019(13) 0.0019(16) -0.0008(15)
P1 0.0481(6) 0.0231(5) 0.0293(6) 0.0011(4) 0.0016(5) -0.0006(5)
O5 0.0497(18) 0.0268(14) 0.0303(15) 0.0000(12) 0.0020(13) -0.0021(13)
O7 0.0443(17) 0.0291(16) 0.054(2) -0.0013(14) 0.0066(15) -0.0047(14)
O8 0.0495(18) 0.0441(18) 0.0318(17) 0.0086(13) 0.0050(13) 0.0068(14)
C8 0.059(3) 0.044(3) 0.058(3) -0.014(2) 0.006(3) 0.011(3)
C9 0.071(3) 0.037(3) 0.042(3) -0.010(2) 0.010(2) -0.003(2)
C11 0.062(3) 0.049(3) 0.063(4) -0.029(3) -0.008(3) -0.012(3)
C10 0.076(3) 0.035(2) 0.039(3) -0.013(2) -0.011(3) -0.004(3)
N3 0.051(2) 0.032(2) 0.047(2) -0.0074(17) -0.0002(19) -0.0070(19)
C12 0.048(3) 0.045(3) 0.052(3) 0.000(2) -0.004(2) -0.015(2)
N2 0.060(2) 0.0214(17) 0.036(2) 0.0009(14) 0.0024(17) -0.0019(17)
Na1 0.0607(11) 0.0329(9) 0.0359(10) -0.0069(7) 0.0013(8) -0.0020(9)
O3 0.0446(18) 0.0314(16) 0.0407(18) -0.0051(13) 0.0013(14) 0.0002(15)
C18 0.049(3) 0.026(2) 0.030(2) 0.0085(17) 0.0082(19) 0.000(2)
C13 0.045(2) 0.037(2) 0.042(3) 0.009(2) 0.007(2) -0.004(2)
C17 0.058(3) 0.030(2) 0.039(3) 0.0091(19) 0.013(2) 0.004(2)
C16 0.065(3) 0.048(3) 0.060(4) 0.008(3) 0.023(3) 0.013(3)
C14 0.050(3) 0.053(3) 0.069(4) 0.012(3) 0.004(3) -0.009(3)
C15 0.052(3) 0.063(4) 0.083(4) 0.011(3) 0.022(3) 0.006(3)
O4 0.066(2) 0.0406(19) 0.050(2) -0.0196(16) 0.0146(17) 0.0043(17)
C27 0.052(3) 0.029(2) 0.032(2) 0.0019(18) -0.001(2) -0.005(2)
C32 0.061(3) 0.049(3) 0.035(3) 0.007(2) -0.009(2) -0.013(2)
C28 0.049(3) 0.052(3) 0.047(3) 0.013(2) -0.005(2) 0.005(2)
C31 0.065(3) 0.075(4) 0.060(4) 0.019(3) -0.025(3) -0.011(3)
C29 0.049(3) 0.072(4) 0.065(4) 0.021(3) 0.004(3) -0.001(3)
Cl1 0.1342(13) 0.0332(6) 0.0442(7) 0.0108(5) 0.0154(8) 0.0001(8)
C30 0.047(3) 0.087(5) 0.083(4) 0.025(4) -0.008(3) -0.003(3)
C20 0.097(5) 0.066(4) 0.079(4) -0.036(3) 0.039(4) -0.004(4)

loop_
_atom_type_symbol
_atom_type_description
_atom_type_scat_dispersion_real
_atom_type_scat_dispersion_imag
_atom_type_scat_source
C C 0.0033 0.0016 'International Tables Vol C Tables 4.2.6.8 and 6.1.1.4'
H H 0.0000 0.0000 'International Tables Vol C Tables 4.2.6.8 and 6.1.1.4'
N N 0.0061 0.0033 'International Tables Vol C Tables 4.2.6.8 and 6.1.1.4'
O O 0.0106 0.0060 'International Tables Vol C Tables 4.2.6.8 and 6.1.1.4'
Na Na 0.0362 0.0249 'International Tables Vol C Tables 4.2.6.8 and 6.1.1.4'
P P 0.1023 0.0942 'International Tables Vol C Tables 4.2.6.8 and 6.1.1.4'
Cl Cl 0.1484 0.1585 'International Tables Vol C Tables 4.2.6.8 and 6.1.1.4'
Tb Tb -0.1723 4.1537 'International Tables Vol C Tables 4.2.6.8 and 6.1.1.4'

loop_
_geom_angle_atom_site_label_1
_geom_angle_atom_site_label_2
_geom_angle_atom_site_label_3
_geom_angle
_geom_angle_site_symmetry_1
_geom_angle_site_symmetry_3
O1 Tb1 O3 77.53(11) . .
O1 Tb1 O5 88.95(10) . .
O3 Tb1 O5 88.40(10) . .
O1 Tb1 N2 140.26(11) . .
O3 Tb1 N2 138.86(11) . .
O5 Tb1 N2 79.15(10) . .
O1 Tb1 N1 73.22(11) . .
O3 Tb1 N1 150.28(11) . .
O5 Tb1 N1 85.95(11) . .
N2 Tb1 N1 68.26(12) . .
O1 Tb1 N3 149.28(12) . .
O3 Tb1 N3 72.13(11) . .
O5 Tb1 N3 85.52(11) . .
N2 Tb1 N3 67.95(12) . .
N1 Tb1 N3 136.20(12) . .
O1 Tb1 Cl1 104.22(9) . .
O3 Tb1 Cl1 104.98(8) . .
O5 Tb1 Cl1 162.84(7) . .
N2 Tb1 Cl1 83.69(9) . .
N1 Tb1 Cl1 87.38(9) . .
N3 Tb1 Cl1 88.40(9) . .
O1 Tb1 Na1 40.40(8) . .
O3 Tb1 Na1 40.98(8) . .
O5 Tb1 Na1 74.83(7) . .
N2 Tb1 Na1 153.98(8) . .
N1 Tb1 Na1 109.63(9) . .
N3 Tb1 Na1 109.30(9) . .
Cl1 Tb1 Na1 122.33(4) . .
C3 C2 O2 126.3(5) . .
C3 C2 C1 120.2(5) . .
O2 C2 C1 113.5(4) . .
C1 C6 C5 121.0(5) . .
C1 C6 C7 122.8(4) . .
C5 C6 C7 116.1(5) . .
C5 C4 C3 119.7(5) . .
C5 C4 H4 120.1 . .
C3 C4 H4 120.1 . .
C2 C3 C4 121.4(5) . .
C2 C3 H3 119.3 . .
C4 C3 H3 119.3 . .
O2 C19 H19A 109.5 . .
O2 C19 H19B 109.5 . .
H19A C19 H19B 109.5 . .
O2 C19 H19C 109.5 . .
H19A C19 H19C 109.5 . .
H19B C19 H19C 109.5 . .
C4 C5 C6 120.2(5) . .
C4 C5 H5 119.9 . .
C6 C5 H5 119.9 . .
C2 O2 C19 117.2(4) . .
C2 O2 Na1 113.9(3) . .
C19 O2 Na1 124.5(3) . .
C1 O1 Tb1 142.1(3) . .
C1 O1 Na1 113.2(3) . .
Tb1 O1 Na1 103.06(12) . .
O1 C1 C6 124.1(4) . .
O1 C1 C2 118.5(4) . .
C6 C1 C2 117.4(4) . .
N1 C7 C6 127.9(4) . .
N1 C7 H7 116.1 . .
C6 C7 H7 116.1 . .
C7 N1 C8 117.1(4) . .
C7 N1 Tb1 129.3(3) . .
C8 N1 Tb1 113.7(3) . .
C26 C21 C22 120.9(5) . .
C26 C21 O7 121.7(4) . .
C22 C21 O7 117.4(4) . .
C23 C24 C25 121.4(6) . .
C23 C24 H24 119.3 . .
C25 C24 H24 119.3 . .
C24 C23 C22 120.0(6) . .
C24 C23 H23 120.0 . .
C22 C23 H23 120.0 . .
C24 C25 C26 119.9(6) . .
C24 C25 H25 120.0 . .
C26 C25 H25 120.0 . .
C21 C26 C25 118.3(5) . .
C21 C26 H26 120.9 . .
C25 C26 H26 120.9 . .
C23 C22 C21 119.5(6) . .
C23 C22 H22 120.2 . .
C21 C22 H22 120.2 . .
P1 O6 Na1 129.66(17) . .
O6 P1 O5 119.76(17) . .
O6 P1 O7 108.37(18) . .
O5 P1 O7 109.26(16) . .
O6 P1 O8 110.61(17) . .
O5 P1 O8 108.65(17) . .
O7 P1 O8 98.00(16) . .
P1 O5 Tb1 136.60(16) . .
C21 O7 P1 121.9(3) . .
C27 O8 P1 123.6(3) . .
N1 C8 C9 109.6(4) . .
N1 C8 H8A 109.7 . .
C9 C8 H8A 109.7 . .
N1 C8 H8B 109.7 . .
C9 C8 H8B 109.7 . .
H8A C8 H8B 108.2 . .
N2 C9 C8 109.4(4) . .
N2 C9 H9A 109.8 . .
C8 C9 H9A 109.8 . .
N2 C9 H9B 109.8 . .
C8 C9 H9B 109.8 . .
H9A C9 H9B 108.2 . .
N3 C11 C10 109.6(4) . .
N3 C11 H11A 109.8 . .
C10 C11 H11A 109.8 . .
N3 C11 H11B 109.8 . .
C10 C11 H11B 109.8 . .
H11A C11 H11B 108.2 . .
N2 C10 C11 108.6(4) . .
N2 C10 H10A 110.0 . .
C11 C10 H10A 110.0 . .
N2 C10 H10B 110.0 . .
C11 C10 H10B 110.0 . .
H10A C10 H10B 108.3 . .
C12 N3 C11 116.4(4) . .
C12 N3 Tb1 129.4(3) . .
C11 N3 Tb1 114.1(3) . .
N3 C12 C13 128.0(4) . .
N3 C12 H12 116.0 . .
C13 C12 H12 116.0 . .
C9 N2 C10 115.3(4) . .
C9 N2 Tb1 111.0(3) . .
C10 N2 Tb1 109.9(3) . .
C9 N2 H2 106.7 . .
C10 N2 H2 106.7 . .
Tb1 N2 H2 106.7 . .
O6 Na1 O2 124.71(14) . .
O6 Na1 O4 126.49(14) . .
O2 Na1 O4 108.33(14) . .
O6 Na1 O1 89.27(11) . .
O2 Na1 O1 65.55(11) . .
O4 Na1 O1 121.35(13) . .
O6 Na1 O3 91.13(11) . .
O2 Na1 O3 120.74(13) . .
O4 Na1 O3 65.04(11) . .
O1 Na1 O3 70.32(11) . .
O6 Na1 Cl1 88.87(9) . 1_565
O2 Na1 Cl1 86.98(10) . 1_565
O4 Na1 Cl1 87.20(10) . 1_565
O1 Na1 Cl1 144.66(11) . 1_565
O3 Na1 Cl1 144.99(11) . 1_565
O6 Na1 Tb1 78.44(8) . .
O2 Na1 Tb1 100.07(9) . .
O4 Na1 Tb1 100.39(9) . .
O1 Na1 Tb1 36.54(7) . .
O3 Na1 Tb1 37.15(7) . .
Cl1 Na1 Tb1 167.31(6) 1_565 .
C18 O3 Tb1 141.7(3) . .
C18 O3 Na1 116.1(3) . .
Tb1 O3 Na1 101.87(12) . .
O3 C18 C13 123.8(4) . .
O3 C18 C17 118.8(4) . .
C13 C18 C17 117.4(4) . .
C18 C13 C14 120.4(4) . .
C18 C13 C12 122.5(4) . .
C14 C13 C12 117.0(4) . .
O4 C17 C16 125.2(4) . .
O4 C17 C18 114.1(4) . .
C16 C17 C18 120.7(5) . .
C17 C16 C15 120.9(5) . .
C17 C16 H16 119.6 . .
C15 C16 H16 119.6 . .
C15 C14 C13 120.8(5) . .
C15 C14 H14 119.6 . .
C13 C14 H14 119.6 . .
C14 C15 C16 119.7(5) . .
C14 C15 H15 120.2 . .
C16 C15 H15 120.2 . .
C17 O4 C20 118.3(4) . .
C17 O4 Na1 117.2(3) . .
C20 O4 Na1 122.7(3) . .
C28 C27 C32 121.2(4) . .
C28 C27 O8 123.7(4) . .
C32 C27 O8 115.0(4) . .
C31 C32 C27 119.3(5) . .
C31 C32 H32 120.4 . .
C27 C32 H32 120.4 . .
C27 C28 C29 119.1(5) . .
C27 C28 H28 120.4 . .
C29 C28 H28 120.4 . .
C32 C31 C30 120.0(5) . .
C32 C31 H31 120.0 . .
C30 C31 H31 120.0 . .
C28 C29 C30 119.8(5) . .
C28 C29 H29 120.1 . .
C30 C29 H29 120.1 . .
Tb1 Cl1 Na1 134.99(6) . 1_545
C31 C30 C29 120.5(5) . .
C31 C30 H30 119.7 . .
C29 C30 H30 119.7 . .
O4 C20 H20A 109.5 . .
O4 C20 H20B 109.5 . .
H20A C20 H20B 109.5 . .
O4 C20 H20C 109.5 . .
H20A C20 H20C 109.5 . .
H20B C20 H20C 109.5 . .

loop_
_geom_bond_atom_site_label_1
_geom_bond_atom_site_label_2
_geom_bond_distance
_geom_bond_site_symmetry_2
Tb1 O1 2.223(3) .
Tb1 O3 2.245(3) .
Tb1 O5 2.315(3) .
Tb1 N2 2.512(3) .
Tb1 N1 2.529(4) .
Tb1 N3 2.545(4) .
Tb1 Cl1 2.6561(12) .
Tb1 Na1 3.6374(17) .
C2 C3 1.368(7) .
C2 O2 1.380(6) .
C2 C1 1.436(6) .
C6 C1 1.393(6) .
C6 C5 1.403(7) .
C6 C7 1.462(7) .
C4 C5 1.374(8) .
C4 C3 1.382(8) .
C4 H4 0.9300 .
C3 H3 0.9300 .
C19 O2 1.433(5) .
C19 H19A 0.9600 .
C19 H19B 0.9600 .
C19 H19C 0.9600 .
C5 H5 0.9300 .
O2 Na1 2.412(4) .
O1 C1 1.313(5) .
O1 Na1 2.420(3) .
C7 N1 1.278(6) .
C7 H7 0.9300 .
N1 C8 1.467(6) .
C21 C26 1.378(7) .
C21 C22 1.382(7) .
C21 O7 1.396(5) .
C24 C23 1.343(9) .
C24 C25 1.373(9) .
C24 H24 0.9300 .
C23 C22 1.376(8) .
C23 H23 0.9300 .
C25 C26 1.390(7) .
C25 H25 0.9300 .
C26 H26 0.9300 .
C22 H22 0.9300 .
O6 P1 1.465(3) .
O6 Na1 2.377(3) .
P1 O5 1.493(3) .
P1 O7 1.599(3) .
P1 O8 1.616(3) .
O8 C27 1.398(5) .
C8 C9 1.495(7) .
C8 H8A 0.9700 .
C8 H8B 0.9700 .
C9 N2 1.463(6) .
C9 H9A 0.9700 .
C9 H9B 0.9700 .
C11 N3 1.477(6) .
C11 C10 1.509(7) .
C11 H11A 0.9700 .
C11 H11B 0.9700 .
C10 N2 1.463(6) .
C10 H10A 0.9700 .
C10 H10B 0.9700 .
N3 C12 1.267(6) .
C12 C13 1.463(7) .
C12 H12 0.9300 .
N2 H2 0.9100 .
Na1 O4 2.420(4) .
Na1 O3 2.437(3) .
Na1 Cl1 2.906(2) 1_565
O3 C18 1.312(5) .
C18 C13 1.394(6) .
C18 C17 1.421(6) .
C13 C14 1.416(7) .
C17 O4 1.367(6) .
C17 C16 1.377(6) .
C16 C15 1.387(8) .
C16 H16 0.9300 .
C14 C15 1.355(7) .
C14 H14 0.9300 .
C15 H15 0.9300 .
O4 C20 1.432(5) .
C27 C28 1.373(6) .
C27 C32 1.381(6) .
C32 C31 1.368(7) .
C32 H32 0.9300 .
C28 C29 1.375(7) .
C28 H28 0.9300 .
C31 C30 1.373(8) .
C31 H31 0.9300 .
C29 C30 1.380(7) .
C29 H29 0.9300 .
Cl1 Na1 2.905(2) 1_545
C30 H30 0.9300 .
C20 H20A 0.9600 .
C20 H20B 0.9600 .
C20 H20C 0.9600 .
